data_2311361
loop_
_publ_author_name
'Kharlova, Marharyta I.'
'Piletska, Kseniia O.'
'Domasevitch, Kostiantyn V.'
'Shtemenko, Alexander V.'

_publ_section_title
;
 Crystal structure of
 bromido-<i>fac</i>-tricarbon-yl[5-(3,4,5-tri-meth-oxy-phen-yl)-3-(pyridin-2-yl)-1<i>H</i>-1,2,4-triazole-\k<sup>2</sup><i>N</i><sup>2</sup>,<i>N</i><sup>3</sup>]rhenium(I)
 methanol monosolvate.
;
_journal_coeditor_code WM5372
_journal_issue 'Pt 4'
_journal_name_full 'Acta crystallographica. Section E, Crystallographic communications'
_journal_page_first 484
_journal_page_last 487
_journal_paper_doi 10.1107/S2056989017003371
_journal_volume 73
_journal_year 2017
_chemical_formula_iupac '[Re Br (C16 H16 N4 O3) (C O)3], C H4 O'
_chemical_formula_moiety 'C19 H16 Br N4 O6 Re, C H4 O'
_chemical_formula_sum 'C20 H20 Br N4 O7 Re'
_chemical_formula_weight 694.51
_chemical_name_systematic
;Bromido-<i>fac</i>-tricarbonyl[5-(3,4,5-trimethoxyphenyl)-3-(pyridin-2-yl)-1<i>H</i>-1,2,4-triazole-\k^2^<i>N</i>^2^,<i>N</i>^3^]rhenium(I) methanol
monosolvate
;
_space_group_IT_number 2
_space_group_name_Hall '-P 1'
_space_group_name_H-M_alt 'P -1'
_symmetry_cell_setting triclinic
_symmetry_space_group_name_H-M 'P -1'
_atom_sites_solution_hydrogens geom
_atom_sites_solution_primary direct
_atom_sites_solution_secondary difmap
_audit_creation_method SHELXL-97
_cell_angle_alpha 69.073(6)
_cell_angle_beta 75.593(7)
_cell_angle_gamma 61.409(6)
_cell_formula_units_Z 2
_cell_length_a 10.9569(6)
_cell_length_b 11.0012(6)
_cell_length_c 11.9738(7)
_cell_measurement_reflns_used 8000
_cell_measurement_temperature 213(2)
_cell_measurement_theta_max 27.99
_cell_measurement_theta_min 2.43
_cell_volume 1178.37(14)
_computing_cell_refinement
;
IPDS (Stoe & Cie, 2000)
;
_computing_data_collection
;
IPDS (Stoe & Cie, 2000)
;
_computing_data_reduction
;
IPDS (Stoe & Cie, 2000)
;
_computing_molecular_graphics
;
DIAMOND (Brandenburg, 1999)
;
_computing_publication_material
;
WinGX (Farrugia, 2012)
;
_computing_structure_refinement
;
SHELXL97 (Sheldrick, 2008)
;
_computing_structure_solution
;
SHELXS97 (Sheldrick, 2008)
;
_diffrn_ambient_temperature 213(2)
_diffrn_measured_fraction_theta_full 0.992
_diffrn_measured_fraction_theta_max 0.992
_diffrn_measurement_device_type 'Stoe IPDS'
_diffrn_measurement_method '\f oscillation scans'
_diffrn_radiation_monochromator graphite
_diffrn_radiation_source 'fine-focus sealed tube'
_diffrn_radiation_type MoK\a
_diffrn_radiation_wavelength 0.71073
_diffrn_reflns_av_R_equivalents 0.0535
_diffrn_reflns_av_sigmaI/netI 0.0486
_diffrn_reflns_limit_h_max 14
_diffrn_reflns_limit_h_min -14
_diffrn_reflns_limit_k_max 14
_diffrn_reflns_limit_k_min -14
_diffrn_reflns_limit_l_max 15
_diffrn_reflns_limit_l_min -15
_diffrn_reflns_number 22150
_diffrn_reflns_theta_full 27.99
_diffrn_reflns_theta_max 27.99
_diffrn_reflns_theta_min 2.43
_diffrn_standards_decay_% 0
_exptl_absorpt_coefficient_mu 6.899
_exptl_absorpt_correction_T_max 0.4243
_exptl_absorpt_correction_T_min 0.3252
_exptl_absorpt_correction_type numerical
_exptl_absorpt_process_details
;
(<i>X-RED</i> and <i>X-SHAPE</i>; Stoe & Cie, 1999)
;
_exptl_crystal_colour yellow
_exptl_crystal_density_diffrn 1.957
_exptl_crystal_density_method 'not measured'
_exptl_crystal_description prism
_exptl_crystal_F_000 668
_exptl_crystal_size_max 0.21
_exptl_crystal_size_mid 0.18
_exptl_crystal_size_min 0.15
_refine_diff_density_max 0.770
_refine_diff_density_min -0.981
_refine_ls_extinction_method none
_refine_ls_goodness_of_fit_ref 0.836
_refine_ls_hydrogen_treatment constr
_refine_ls_matrix_type full
_refine_ls_number_parameters 302
_refine_ls_number_reflns 5649
_refine_ls_number_restraints 0
_refine_ls_restrained_S_all 0.836
_refine_ls_R_factor_all 0.0271
_refine_ls_R_factor_gt 0.0189
_refine_ls_shift/su_max 0.002
_refine_ls_shift/su_mean 0.000
_refine_ls_structure_factor_coef Fsqd
_refine_ls_weighting_details 'calc w=1/[\s^2^(Fo^2^)+(0.0070P)^2^+0.0000P] where P=(Fo^2^+2Fc^2^)/3'
_refine_ls_weighting_scheme calc
_refine_ls_wR_factor_gt 0.0333
_refine_ls_wR_factor_ref 0.0339
_reflns_number_gt 4658
_reflns_number_total 5649
_reflns_threshold_expression >2sigma(I)
_cod_data_source_file wm5372sup1.cif
_cod_data_source_block I
_cod_database_code 2311361

loop_
_symmetry_equiv_pos_as_xyz
'x, y, z'
'-x, -y, -z'

loop_
_atom_site_type_symbol
_atom_site_label
_atom_site_fract_x
_atom_site_fract_y
_atom_site_fract_z
_atom_site_U_iso_or_equiv
_atom_site_adp_type
_atom_site_calc_flag
_atom_site_refinement_flags
_atom_site_occupancy
_atom_site_symmetry_multiplicity
Re Re1 0.154206(13) 0.050031(12) 0.169575(9) 0.02510(3) Uani d . 1 1
Br Br1 0.25284(3) 0.20300(3) 0.21180(2) 0.03551(7) Uani d . 1 1
O O1 0.0338(3) -0.1259(3) 0.1269(2) 0.0619(7) Uani d . 1 1
O O2 0.4513(3) -0.1785(3) 0.1342(2) 0.0647(7) Uani d . 1 1
O O3 0.1502(3) -0.1065(3) 0.43714(17) 0.0564(6) Uani d . 1 1
O O4 0.0599(2) 0.6925(2) -0.58379(15) 0.0424(5) Uani d . 1 1
O O5 0.3238(2) 0.5465(3) -0.66521(15) 0.0496(6) Uani d . 1 1
O O6 0.4851(2) 0.2842(3) -0.53647(19) 0.0588(7) Uani d . 1 1
O O7 0.5906(2) 0.0402(3) 0.1603(2) 0.0607(6) Uani d . 1 1
H H1O 0.5022 0.0743 0.1740 0.091 Uiso d R 1 1
N N1 0.1308(2) 0.1987(2) -0.00751(16) 0.0251(5) Uani d . 1 1
N N2 0.2059(2) 0.2076(2) -0.11623(17) 0.0277(5) Uani d . 1 1
H H1N 0.2870 0.1422 -0.1341 0.042 Uiso calc R 1 1
N N3 0.0134(2) 0.4101(2) -0.13551(17) 0.0276(5) Uani d . 1 1
N N4 -0.0517(2) 0.2340(2) 0.17886(16) 0.0261(5) Uani d . 1 1
C C1 0.0776(3) -0.0582(3) 0.1415(2) 0.0372(7) Uani d . 1 1
C C2 0.3389(3) -0.0940(3) 0.1465(2) 0.0374(7) Uani d . 1 1
C C3 0.1518(3) -0.0502(3) 0.3364(2) 0.0337(6) Uani d . 1 1
C C4 0.0180(3) 0.3209(3) -0.02390(19) 0.0236(5) Uani d . 1 1
C C5 0.1328(3) 0.3353(3) -0.1915(2) 0.0258(5) Uani d . 1 1
C C6 -0.0881(3) 0.3444(3) 0.0779(2) 0.0256(5) Uani d . 1 1
C C7 -0.2134(3) 0.4647(3) 0.0716(2) 0.0330(6) Uani d . 1 1
H H7 -0.2349 0.5395 -0.0004 0.040 Uiso calc R 1 1
C C8 -0.3074(3) 0.4739(3) 0.1731(3) 0.0393(7) Uani d . 1 1
H H8 -0.3944 0.5547 0.1712 0.047 Uiso calc R 1 1
C C9 -0.2715(3) 0.3632(3) 0.2763(2) 0.0402(7) Uani d . 1 1
H H9 -0.3335 0.3675 0.3465 0.048 Uiso calc R 1 1
C C10 -0.1442(3) 0.2460(3) 0.2766(2) 0.0346(6) Uani d . 1 1
H H10 -0.1209 0.1709 0.3482 0.042 Uiso calc R 1 1
C C11 0.1808(3) 0.3865(3) -0.3176(2) 0.0292(6) Uani d . 1 1
C C12 0.0921(3) 0.5169(3) -0.3878(2) 0.0311(6) Uani d . 1 1
H H12 0.0019 0.5697 -0.3557 0.037 Uiso calc R 1 1
C C13 0.1380(3) 0.5683(3) -0.5059(2) 0.0335(6) Uani d . 1 1
C C14 0.2732(3) 0.4897(3) -0.5527(2) 0.0374(7) Uani d . 1 1
C C15 0.3585(3) 0.3574(3) -0.4825(2) 0.0392(7) Uani d . 1 1
C C16 0.3131(3) 0.3051(3) -0.3641(2) 0.0363(7) Uani d . 1 1
H H16 0.3713 0.2156 -0.3160 0.044 Uiso calc R 1 1
C C17 -0.0765(4) 0.7778(3) -0.5387(3) 0.0465(8) Uani d . 1 1
H H17A -0.1313 0.7229 -0.5112 0.070 Uiso calc R 1 1
H H17B -0.1212 0.8642 -0.6019 0.070 Uiso calc R 1 1
H H17C -0.0701 0.8046 -0.4721 0.070 Uiso calc R 1 1
C C18 0.2920(4) 0.5205(4) -0.7592(3) 0.0544(9) Uani d . 1 1
H H18A 0.3399 0.4181 -0.7525 0.082 Uiso calc R 1 1
H H18B 0.3221 0.5733 -0.8358 0.082 Uiso calc R 1 1
H H18C 0.1920 0.5521 -0.7538 0.082 Uiso calc R 1 1
C C19 0.5582(4) 0.1362(5) -0.4788(4) 0.0857(14) Uani d . 1 1
H H19A 0.5877 0.1254 -0.4045 0.128 Uiso calc R 1 1
H H19B 0.6395 0.0928 -0.5309 0.128 Uiso calc R 1 1
H H19C 0.4977 0.0888 -0.4613 0.128 Uiso calc R 1 1
C C20 0.6343(5) 0.1423(5) 0.1534(5) 0.0861(14) Uani d . 1 1
H H20A 0.6044 0.1685 0.2282 0.129 Uiso calc R 1 1
H H20B 0.5936 0.2272 0.0878 0.129 Uiso calc R 1 1
H H20C 0.7353 0.1024 0.1395 0.129 Uiso calc R 1 1

loop_
_atom_site_aniso_label
_atom_site_aniso_U_11
_atom_site_aniso_U_22
_atom_site_aniso_U_33
_atom_site_aniso_U_12
_atom_site_aniso_U_13
_atom_site_aniso_U_23
Re1 0.02840(6) 0.02390(6) 0.02089(5) -0.01144(4) -0.00314(3) -0.00318(3)
Br1 0.03337(16) 0.03401(17) 0.04178(14) -0.01567(13) -0.00360(12) -0.01181(12)
O1 0.088(2) 0.0571(16) 0.0582(14) -0.0442(15) -0.0299(13) -0.0010(12)
O2 0.0457(15) 0.0503(16) 0.0727(16) 0.0050(13) -0.0118(12) -0.0217(12)
O3 0.0822(18) 0.0659(16) 0.0272(10) -0.0472(15) -0.0099(10) 0.0052(10)
O4 0.0561(14) 0.0372(12) 0.0284(9) -0.0229(11) -0.0026(9) -0.0001(8)
O5 0.0627(15) 0.0786(16) 0.0239(9) -0.0539(14) 0.0066(9) -0.0060(9)
O6 0.0325(12) 0.0807(19) 0.0418(11) -0.0187(13) 0.0098(9) -0.0108(11)
O7 0.0342(13) 0.0493(15) 0.0909(17) -0.0084(12) 0.0067(12) -0.0335(13)
N1 0.0260(12) 0.0283(12) 0.0190(9) -0.0126(10) 0.0005(8) -0.0049(8)
N2 0.0231(11) 0.0347(13) 0.0223(10) -0.0118(10) 0.0026(8) -0.0090(9)
N3 0.0268(12) 0.0283(12) 0.0256(10) -0.0136(10) 0.0001(9) -0.0045(9)
N4 0.0261(12) 0.0302(12) 0.0223(9) -0.0149(10) 0.0005(8) -0.0057(8)
C1 0.055(2) 0.0295(16) 0.0275(13) -0.0215(15) -0.0095(12) 0.0000(11)
C2 0.0396(18) 0.0311(17) 0.0327(14) -0.0084(15) -0.0097(12) -0.0050(12)
C3 0.0403(17) 0.0340(16) 0.0288(13) -0.0204(14) -0.0052(11) -0.0036(11)
C4 0.0228(13) 0.0272(14) 0.0210(10) -0.0123(11) -0.0026(9) -0.0042(9)
C5 0.0245(13) 0.0302(15) 0.0245(11) -0.0156(12) -0.0021(10) -0.0042(10)
C6 0.0267(14) 0.0281(14) 0.0252(11) -0.0151(12) -0.0013(10) -0.0071(10)
C7 0.0294(15) 0.0302(16) 0.0363(13) -0.0111(13) -0.0043(11) -0.0075(11)
C8 0.0273(15) 0.0377(18) 0.0515(16) -0.0126(14) 0.0053(13) -0.0190(14)
C9 0.0362(17) 0.049(2) 0.0382(14) -0.0234(16) 0.0148(12) -0.0212(14)
C10 0.0394(17) 0.0419(18) 0.0258(12) -0.0254(15) 0.0047(11) -0.0070(11)
C11 0.0306(15) 0.0369(16) 0.0239(11) -0.0202(13) -0.0006(10) -0.0062(10)
C12 0.0366(16) 0.0359(16) 0.0246(11) -0.0220(13) -0.0003(11) -0.0054(11)
C13 0.0464(18) 0.0344(16) 0.0251(12) -0.0260(15) -0.0045(12) -0.0012(11)
C14 0.0446(18) 0.056(2) 0.0238(12) -0.0368(16) 0.0029(12) -0.0070(12)
C15 0.0284(15) 0.062(2) 0.0294(13) -0.0249(15) 0.0052(11) -0.0125(13)
C16 0.0296(15) 0.0466(18) 0.0267(12) -0.0179(14) -0.0026(11) -0.0015(12)
C17 0.053(2) 0.0380(19) 0.0382(15) -0.0163(16) -0.0077(14) -0.0012(13)
C18 0.064(2) 0.075(3) 0.0333(15) -0.039(2) 0.0008(15) -0.0156(16)
C19 0.045(2) 0.098(4) 0.087(3) -0.021(2) 0.031(2) -0.036(3)
C20 0.060(3) 0.086(3) 0.134(4) -0.029(3) -0.005(3) -0.062(3)

loop_
_atom_type_symbol
_atom_type_description
_atom_type_scat_dispersion_real
_atom_type_scat_dispersion_imag
_atom_type_scat_source
C C 0.0033 0.0016 'International Tables Vol C Tables 4.2.6.8 and 6.1.1.4'
H H 0.0000 0.0000 'International Tables Vol C Tables 4.2.6.8 and 6.1.1.4'
N N 0.0061 0.0033 'International Tables Vol C Tables 4.2.6.8 and 6.1.1.4'
O O 0.0106 0.0060 'International Tables Vol C Tables 4.2.6.8 and 6.1.1.4'
Br Br -0.2901 2.4595 'International Tables Vol C Tables 4.2.6.8 and 6.1.1.4'
Re Re -1.0185 7.2310 'International Tables Vol C Tables 4.2.6.8 and 6.1.1.4'

loop_
_geom_angle_atom_site_label_1
_geom_angle_atom_site_label_2
_geom_angle_atom_site_label_3
_geom_angle
C1 Re1 C3 90.15(11)
C1 Re1 C2 90.62(13)
C3 Re1 C2 88.74(12)
C1 Re1 N1 95.06(9)
C3 Re1 N1 169.20(10)
C2 Re1 N1 100.64(10)
C1 Re1 N4 92.83(11)
C3 Re1 N4 96.92(10)
C2 Re1 N4 173.36(10)
N1 Re1 N4 73.41(7)
C1 Re1 Br1 178.32(9)
C3 Re1 Br1 89.23(8)
C2 Re1 Br1 90.92(9)
N1 Re1 Br1 85.31(6)
N4 Re1 Br1 85.70(6)
C13 O4 C17 117.1(2)
C14 O5 C18 114.9(2)
C15 O6 C19 117.1(2)
C20 O7 H1O 109.6
C4 N1 N2 104.04(18)
C4 N1 Re1 118.20(15)
N2 N1 Re1 137.71(17)
C5 N2 N1 107.9(2)
C5 N2 H1N 126.1
N1 N2 H1N 126.1
C5 N3 C4 102.6(2)
C10 N4 C6 117.0(2)
C10 N4 Re1 125.62(18)
C6 N4 Re1 117.35(15)
O1 C1 Re1 178.2(3)
O2 C2 Re1 177.9(3)
O3 C3 Re1 177.7(3)
N1 C4 N3 114.7(2)
N1 C4 C6 117.8(2)
N3 C4 C6 127.5(2)
N3 C5 N2 110.8(2)
N3 C5 C11 124.8(2)
N2 C5 C11 124.4(2)
N4 C6 C7 123.1(2)
N4 C6 C4 113.1(2)
C7 C6 C4 123.8(2)
C6 C7 C8 118.8(3)
C6 C7 H7 120.6
C8 C7 H7 120.6
C9 C8 C7 118.7(3)
C9 C8 H8 120.6
C7 C8 H8 120.6
C8 C9 C10 119.5(2)
C8 C9 H9 120.2
C10 C9 H9 120.2
N4 C10 C9 122.8(2)
N4 C10 H10 118.6
C9 C10 H10 118.6
C12 C11 C16 121.3(2)
C12 C11 C5 118.7(2)
C16 C11 C5 120.0(2)
C11 C12 C13 119.2(3)
C11 C12 H12 120.4
C13 C12 H12 120.4
O4 C13 C12 124.5(3)
O4 C13 C14 115.4(2)
C12 C13 C14 120.1(3)
O5 C14 C15 119.8(3)
O5 C14 C13 120.3(3)
C15 C14 C13 119.9(2)
O6 C15 C14 116.3(2)
O6 C15 C16 123.4(3)
C14 C15 C16 120.3(3)
C11 C16 C15 119.2(3)
C11 C16 H16 120.4
C15 C16 H16 120.4
O4 C17 H17A 109.5
O4 C17 H17B 109.5
H17A C17 H17B 109.5
O4 C17 H17C 109.5
H17A C17 H17C 109.5
H17B C17 H17C 109.5
O5 C18 H18A 109.5
O5 C18 H18B 109.5
H18A C18 H18B 109.5
O5 C18 H18C 109.5
H18A C18 H18C 109.5
H18B C18 H18C 109.5
O6 C19 H19A 109.5
O6 C19 H19B 109.5
H19A C19 H19B 109.5
O6 C19 H19C 109.5
H19A C19 H19C 109.5
H19B C19 H19C 109.5
O7 C20 H20A 109.5
O7 C20 H20B 109.5
H20A C20 H20B 109.5
O7 C20 H20C 109.5
H20A C20 H20C 109.5
H20B C20 H20C 109.5

loop_
_geom_bond_atom_site_label_1
_geom_bond_atom_site_label_2
_geom_bond_distance
Re1 C1 1.902(3)
Re1 C3 1.907(3)
Re1 C2 1.910(3)
Re1 N1 2.1515(18)
Re1 N4 2.205(2)
Re1 Br1 2.6222(3)
O1 C1 1.137(3)
O2 C2 1.146(4)
O3 C3 1.142(3)
O4 C13 1.355(3)
O4 C17 1.423(4)
O5 C14 1.368(3)
O5 C18 1.410(4)
O6 C15 1.359(4)
O6 C19 1.412(5)
O7 C20 1.388(5)
O7 H1O 0.8500
N1 C4 1.310(3)
N1 N2 1.354(3)
N2 C5 1.344(3)
N2 H1N 0.8700
N3 C5 1.329(3)
N3 C4 1.342(3)
N4 C10 1.344(3)
N4 C6 1.350(3)
C4 C6 1.462(3)
C5 C11 1.468(3)
C6 C7 1.372(4)
C7 C8 1.383(4)
C7 H7 0.9400
C8 C9 1.369(4)
C8 H8 0.9400
C9 C10 1.373(4)
C9 H9 0.9400
C10 H10 0.9400
C11 C12 1.385(4)
C11 C16 1.388(4)
C12 C13 1.386(3)
C12 H12 0.9400
C13 C14 1.401(4)
C14 C15 1.383(4)
C15 C16 1.389(4)
C16 H16 0.9400
C17 H17A 0.9700
C17 H17B 0.9700
C17 H17C 0.9700
C18 H18A 0.9700
C18 H18B 0.9700
C18 H18C 0.9700
C19 H19A 0.9700
C19 H19B 0.9700
C19 H19C 0.9700
C20 H20A 0.9700
C20 H20B 0.9700
C20 H20C 0.9700

loop_
_geom_hbond_atom_site_label_D
_geom_hbond_atom_site_label_H
_geom_hbond_atom_site_label_A
_geom_hbond_site_symmetry_A
_geom_hbond_distance_DH
_geom_hbond_distance_HA
_geom_hbond_distance_DA
_geom_hbond_angle_DHA
_geom_hbond_publ_flag
O7 H1O Br1 . 0.85 2.41 3.255(2) 172 yes
N2 H1N O7 2_655 0.87 1.89 2.703(3) 154 yes
C7 H7 Br1 2_565 0.94 3.01 3.927(3) 165 yes
C8 H8 O2 1_465 0.94 2.52 3.390(4) 153 yes
C9 H9 O6 1_456 0.94 2.49 3.278(3) 142 yes
C10 H10 O3 2_556 0.94 2.39 3.215(3) 146 yes

loop_
_geom_torsion_atom_site_label_1
_geom_torsion_atom_site_label_2
_geom_torsion_atom_site_label_3
_geom_torsion_atom_site_label_4
_geom_torsion
C1 Re1 N1 C4 94.2(2)
C3 Re1 N1 C4 -24.3(7)
C2 Re1 N1 C4 -174.2(2)
N4 Re1 N1 C4 2.79(18)
Br1 Re1 N1 C4 -84.12(18)
C1 Re1 N1 N2 -88.8(3)
C3 Re1 N1 N2 152.7(5)
C2 Re1 N1 N2 2.8(3)
N4 Re1 N1 N2 179.8(3)
Br1 Re1 N1 N2 92.9(2)
C4 N1 N2 C5 -0.1(3)
Re1 N1 N2 C5 -177.32(19)
C1 Re1 N4 C10 83.7(2)
C3 Re1 N4 C10 -6.7(2)
N1 Re1 N4 C10 178.2(2)
Br1 Re1 N4 C10 -95.4(2)
C1 Re1 N4 C6 -96.34(19)
C3 Re1 N4 C6 173.17(19)
N1 Re1 N4 C6 -1.90(18)
Br1 Re1 N4 C6 84.47(18)
N2 N1 C4 N3 -0.3(3)
Re1 N1 C4 N3 177.60(16)
N2 N1 C4 C6 178.8(2)
Re1 N1 C4 C6 -3.3(3)
C5 N3 C4 N1 0.5(3)
C5 N3 C4 C6 -178.4(2)
C4 N3 C5 N2 -0.6(3)
C4 N3 C5 C11 -178.8(2)
N1 N2 C5 N3 0.4(3)
N1 N2 C5 C11 178.7(2)
C10 N4 C6 C7 -0.4(4)
Re1 N4 C6 C7 179.7(2)
C10 N4 C6 C4 -179.2(2)
Re1 N4 C6 C4 0.9(3)
N1 C4 C6 N4 1.6(3)
N3 C4 C6 N4 -179.5(2)
N1 C4 C6 C7 -177.2(3)
N3 C4 C6 C7 1.7(4)
N4 C6 C7 C8 -0.1(4)
C4 C6 C7 C8 178.5(2)
C6 C7 C8 C9 0.6(4)
C7 C8 C9 C10 -0.4(4)
C6 N4 C10 C9 0.6(4)
Re1 N4 C10 C9 -179.5(2)
C8 C9 C10 N4 -0.2(5)
N3 C5 C11 C12 -5.7(4)
N2 C5 C11 C12 176.3(2)
N3 C5 C11 C16 174.0(3)
N2 C5 C11 C16 -4.0(4)
C16 C11 C12 C13 -1.6(4)
C5 C11 C12 C13 178.1(2)
C17 O4 C13 C12 2.6(4)
C17 O4 C13 C14 -178.0(3)
C11 C12 C13 O4 178.6(3)
C11 C12 C13 C14 -0.8(4)
C18 O5 C14 C15 96.3(3)
C18 O5 C14 C13 -87.1(4)
O4 C13 C14 O5 7.0(4)
C12 C13 C14 O5 -173.6(2)
O4 C13 C14 C15 -176.4(3)
C12 C13 C14 C15 3.0(4)
C19 O6 C15 C14 -164.1(3)
C19 O6 C15 C16 15.2(5)
O5 C14 C15 O6 -6.9(4)
C13 C14 C15 O6 176.4(3)
O5 C14 C15 C16 173.7(3)
C13 C14 C15 C16 -2.9(4)
C12 C11 C16 C15 1.7(4)
C5 C11 C16 C15 -178.0(3)
O6 C15 C16 C11 -178.7(3)
C14 C15 C16 C11 0.6(4)
